data_2103329
loop_
_publ_author_name
'W\'ojcik, Gra\.zyna'
'Holband, Jolanta'

_publ_section_title
;
 Variable-temperature studies of the 4-isopropylphenol crystal
 structure from X-ray diffraction. Comparison of thermal expansion and
 molecular dynamics with spectroscopic results
;
_journal_issue 4
_journal_name_full 'Acta Crystallographica Section B'
_journal_page_first 684
_journal_page_last 689
_journal_paper_doi 10.1107/S0108768102004573
_journal_volume 58
_journal_year 2002
_chemical_formula_sum 'C9 H12 O'
_chemical_formula_weight 136.19
_chemical_name_systematic 4-Isopropyl-phenol
_space_group_IT_number 76
_symmetry_cell_setting tetragonal
_symmetry_space_group_name_Hall 'P 4w'
_symmetry_space_group_name_H-M 'P 41'
_atom_sites_solution_hydrogens geom
_atom_sites_solution_primary direct
_atom_sites_solution_secondary difmap
_audit_creation_method SHELXL-97
_cell_angle_alpha 90.00
_cell_angle_beta 90.00
_cell_angle_gamma 90.00
_cell_formula_units_Z 4
_cell_length_a 9.848(3)
_cell_length_b 9.864(3)
_cell_length_c 8.166(2)
_cell_measurement_reflns_used 887
_cell_measurement_temperature 95(2)
_cell_volume 793.3(4)
_computing_cell_refinement 'Kuma KM4CCD Software, 1999'
_computing_data_collection 'Kuma KM4CCD Software, 1999'
_computing_data_reduction 'Kuma KM4CCD Software, 1999'
_computing_molecular_graphics 'ORTEP-3 (Farrugia, 1997)'
_computing_publication_material 'SHELXL97 (Sheldrick, 1997b)'
_computing_structure_refinement 'SHELXL97 (Sheldrick, 1997b)'
_computing_structure_solution 'SHELXS97 (Sheldrick, 1997a)'
_diffrn_ambient_temperature 95(2)
_diffrn_measured_fraction_theta_full 0.965
_diffrn_measured_fraction_theta_max 0.965
_diffrn_measurement_device_type 'Kuma Diffraction KM4CCD diffractometer'
_diffrn_measurement_method '\w scans'
_diffrn_radiation_monochromator graphite
_diffrn_radiation_source 'fine-focus sealed tube'
_diffrn_radiation_type MoK\a
_diffrn_radiation_wavelength 0.71073
_diffrn_reflns_av_R_equivalents 0.0636
_diffrn_reflns_av_sigmaI/netI 0.0364
_diffrn_reflns_limit_h_max 11
_diffrn_reflns_limit_h_min -13
_diffrn_reflns_limit_k_max 14
_diffrn_reflns_limit_k_min -14
_diffrn_reflns_limit_l_max 10
_diffrn_reflns_limit_l_min -11
_diffrn_reflns_number 5936
_diffrn_reflns_theta_full 31.15
_diffrn_reflns_theta_max 31.15
_diffrn_reflns_theta_min 3.84
_diffrn_standards_decay_% 0
_diffrn_standards_interval_count 0
_diffrn_standards_number 0
_exptl_absorpt_coefficient_mu 0.072
_exptl_absorpt_correction_type none
_exptl_crystal_colour Colourless
_exptl_crystal_density_diffrn 1.140
_exptl_crystal_density_method 'not measured'
_exptl_crystal_description Prism
_exptl_crystal_F_000 296
_exptl_crystal_size_max 0.72
_exptl_crystal_size_mid 0.44
_exptl_crystal_size_min 0.29
_refine_diff_density_max 0.292
_refine_diff_density_min -0.450
_refine_ls_abs_structure_details 'Flack H D (1983), Acta Cryst. A39, 876-881'
_refine_ls_abs_structure_Flack 2.1(18)
_refine_ls_extinction_method none
_refine_ls_goodness_of_fit_ref 1.094
_refine_ls_hydrogen_treatment mixed
_refine_ls_matrix_type full
_refine_ls_number_parameters 92
_refine_ls_number_reflns 2162
_refine_ls_number_restraints 1
_refine_ls_restrained_S_all 1.094
_refine_ls_R_factor_all 0.0632
_refine_ls_R_factor_gt 0.0598
_refine_ls_shift/su_max 0.001
_refine_ls_shift/su_mean 0.000
_refine_ls_structure_factor_coef Fsqd
_refine_ls_weighting_details 'w=1/[\s^2^(Fo^2^)+(0.0686P)^2^+0.4966P] where P=(Fo^2^+2Fc^2^)/3'
_refine_ls_weighting_scheme calc
_refine_ls_wR_factor_gt 0.1461
_refine_ls_wR_factor_ref 0.1497
_reflns_number_gt 2018
_reflns_number_total 2162
_reflns_threshold_expression >2sigma(I)
_cod_data_source_file ns0008.cif
_cod_data_source_block ipp95dc
_cod_depositor_comments
;
The following automatic conversions were performed:

'_refine_ls_weighting_scheme' value 'calc
w=1/[\s^2^(Fo^2^)+(0.0686P)^2^+0.4966P] where P=(Fo^2^+2Fc^2^)/3' was
changed to 'calc'. New tag '_refine_ls_weighting_details' was
created. The value of the new tag was set to
'w=1/[\s^2^(Fo^2^)+(0.0686P)^2^+0.4966P] where P=(Fo^2^+2Fc^2^)/3'.

Automatic conversion script
Id: cif_fix_values 3143 2015-03-26 13:38:13Z robertas 
;
_cod_original_sg_symbol_H-M P4~1~
_cod_database_code 2103329

loop_
_symmetry_equiv_pos_as_xyz
'x, y, z'
'-x, -y, z+1/2'
'-y, x, z+1/4'
'y, -x, z+3/4'

loop_
_atom_site_label
_atom_site_fract_x
_atom_site_fract_y
_atom_site_fract_z
_atom_site_U_iso_or_equiv
_atom_site_adp_type
_atom_site_calc_flag
_atom_site_refinement_flags
_atom_site_occupancy
_atom_site_type_symbol
O1 0.13173(13) 0.98851(13) 0.13042(19) 0.0180(3) Uani d . 1 O
H1 0.0927 0.9541 0.0490 0.027 Uiso calc R 1 H
C1 0.26012(16) 0.93315(17) 0.1462(2) 0.0143(3) Uani d . 1 C
C2 0.34146(18) 0.98130(17) 0.2727(2) 0.0169(3) Uani d . 1 C
H2 0.3091 1.0511 0.3428 0.020 Uiso calc R 1 H
C3 0.47024(17) 0.92696(18) 0.2962(3) 0.0180(3) Uani d . 1 C
H3 0.5248 0.9594 0.3838 0.022 Uiso calc R 1 H
C4 0.52115(18) 0.82520(18) 0.1932(2) 0.0162(3) Uani d . 1 C
C5 0.43876(18) 0.78005(18) 0.0664(2) 0.0164(3) Uani d . 1 C
H5 0.4715 0.7115 -0.0051 0.020 Uiso calc R 1 H
C6 0.30853(18) 0.83324(17) 0.0413(2) 0.0161(3) Uani d . 1 C
H6 0.2539 0.8014 -0.0465 0.019 Uiso calc R 1 H
C7 0.66042(19) 0.7643(2) 0.2225(3) 0.0206(4) Uani d . 1 C
H7 0.6838 0.7070 0.1255 0.025 Uiso calc R 1 H
C8 0.6596(2) 0.6730(3) 0.3736(3) 0.0334(5) Uani d . 1 C
H8A 0.7502 0.6342 0.3897 0.050 Uiso calc R 1 H
H8B 0.5936 0.5998 0.3581 0.050 Uiso calc R 1 H
H8C 0.6344 0.7265 0.4701 0.050 Uiso calc R 1 H
C9 0.7698(2) 0.8749(2) 0.2386(3) 0.0298(5) Uani d . 1 C
H9A 0.8584 0.8324 0.2570 0.045 Uiso calc R 1 H
H9B 0.7477 0.9341 0.3312 0.045 Uiso calc R 1 H
H9C 0.7728 0.9286 0.1377 0.045 Uiso calc R 1 H

loop_
_atom_site_aniso_label
_atom_site_aniso_U_11
_atom_site_aniso_U_22
_atom_site_aniso_U_33
_atom_site_aniso_U_12
_atom_site_aniso_U_13
_atom_site_aniso_U_23
O1 0.0144(6) 0.0188(6) 0.0209(7) 0.0019(4) -0.0022(5) -0.0053(5)
C1 0.0122(7) 0.0143(7) 0.0163(8) 0.0001(5) 0.0008(6) -0.0003(6)
C2 0.0162(7) 0.0160(7) 0.0186(9) 0.0010(6) -0.0015(6) -0.0047(6)
C3 0.0156(7) 0.0187(8) 0.0196(9) 0.0007(6) -0.0022(7) -0.0055(7)
C4 0.0151(7) 0.0175(7) 0.0159(8) 0.0003(6) 0.0008(6) -0.0020(6)
C5 0.0161(7) 0.0175(7) 0.0157(8) 0.0007(5) 0.0000(6) -0.0038(6)
C6 0.0162(7) 0.0166(7) 0.0156(8) -0.0011(5) -0.0013(6) -0.0028(6)
C7 0.0162(8) 0.0249(9) 0.0208(10) 0.0045(6) -0.0019(7) -0.0058(7)
C8 0.0331(11) 0.0397(12) 0.0274(12) 0.0151(9) -0.0029(10) 0.0052(10)
C9 0.0151(8) 0.0389(12) 0.0353(12) -0.0006(7) -0.0015(8) -0.0141(10)

loop_
_atom_type_symbol
_atom_type_description
_atom_type_scat_dispersion_real
_atom_type_scat_dispersion_imag
_atom_type_scat_source
C C 0.0033 0.0016 'International Tables Vol C Tables 4.2.6.8 and 6.1.1.4'
H H 0.0000 0.0000 'International Tables Vol C Tables 4.2.6.8 and 6.1.1.4'
O O 0.0106 0.0060 'International Tables Vol C Tables 4.2.6.8 and 6.1.1.4'

loop_
_geom_angle_atom_site_label_1
_geom_angle_atom_site_label_2
_geom_angle_atom_site_label_3
_geom_angle
O1 C1 C6 122.39(16)
O1 C1 C2 117.45(15)
C6 C1 C2 120.15(15)
C3 C2 C1 119.76(16)
C2 C3 C4 121.28(17)
C5 C4 C3 117.91(16)
C5 C4 C7 121.26(16)
C3 C4 C7 120.82(16)
C4 C5 C6 121.57(16)
C1 C6 C5 119.31(16)
C4 C7 C8 110.84(17)
C4 C7 C9 111.46(16)
C8 C7 C9 110.66(19)

loop_
_geom_bond_atom_site_label_1
_geom_bond_atom_site_label_2
_geom_bond_distance
O1 C1 1.383(2)
C1 C6 1.390(2)
C1 C2 1.391(2)
C2 C3 1.390(2)
C3 C4 1.402(3)
C4 C5 1.389(3)
C4 C7 1.516(2)
C5 C6 1.401(2)
C7 C8 1.528(3)
C7 C9 1.538(3)

loop_
_geom_torsion_atom_site_label_1
_geom_torsion_atom_site_label_2
_geom_torsion_atom_site_label_3
_geom_torsion_atom_site_label_4
_geom_torsion
O1 C1 C2 C3 178.58(17)
C6 C1 C2 C3 -1.5(3)
C1 C2 C3 C4 0.9(3)
C2 C3 C4 C5 0.0(3)
C2 C3 C4 C7 -178.53(18)
C3 C4 C5 C6 -0.3(3)
C7 C4 C5 C6 178.23(18)
O1 C1 C6 C5 -178.87(16)
C2 C1 C6 C5 1.2(3)
C4 C5 C6 C1 -0.3(3)
C5 C4 C7 C8 -106.4(2)
C3 C4 C7 C8 72.1(2)
C5 C4 C7 C9 129.9(2)
C3 C4 C7 C9 -51.7(3)

loop_
_cod_related_entry_id
_cod_related_entry_database
_cod_related_entry_code
1 ChemSpider 7185
